data_1534417
loop_
_publ_author_name
'Gatehouse, B.M.'
'Jenkins, C.E.'
'Miskin, B.K.'

_publ_section_title
;
 The Crystal Structure of a Sodium Molybdenum Oxide, Na6 Mo10 O33,
 Containing Cross-Linked Chains of Octahedra and Square Pyramids
;
_journal_name_full 'Journal of Solid State Chemistry'
_journal_page_first 269
_journal_page_last 274
_journal_volume 46
_journal_year 1983
_chemical_formula_sum 'Mo10 Na6 O33'
_chemical_name_systematic 'Na6 (Mo10 O33)'
_space_group_IT_number 2
_symmetry_space_group_name_Hall '-P 1'
_symmetry_space_group_name_H-M 'P -1'
_cell_angle_alpha 99.96
_cell_angle_beta 100.74
_cell_angle_gamma 109.88
_cell_formula_units_Z 1
_cell_length_a 8.049
_cell_length_b 12.18
_cell_length_c 7.576
_cell_volume 663.402
_citation_journal_id_ASTM JSSCBI
_cod_data_source_file Gatehouse_JSSCBI_1983_136.cif
_cod_data_source_block Mo10Na6O33
_cod_original_cell_volume 663.4019
_cod_database_code 1534417

loop_
_symmetry_equiv_pos_as_xyz
x,y,z
-x,-y,-z

loop_
_atom_site_label
_atom_site_type_symbol
_atom_site_fract_x
_atom_site_fract_y
_atom_site_fract_z
_atom_site_occupancy
_atom_site_U_iso_or_equiv
Mo5 Mo+6 0.01032 0.02802 0.71906 1 0.0
O8 O-2 0.2571 0.6404 0.9371 1 0.0
Mo2 Mo+6 0.38747 0.31908 0.67647 1 0.0
O1 O-2 0.6048 0.0788 0.8848 1 0.0
Na2 Na+1 -0.1246 0.2156 0.1049 1 0.0
O2 O-2 0.3257 -0.1331 0.7116 1 0.0
Mo1 Mo+6 0.40856 0.01693 0.71161 1 0.0
O17 O-2 -0.149 0.0088 0.4821 1 0.0
O11 O-2 0.437 0.377 0.4633 1 0.0
Na3 Na+1 -0.1514 0.239 0.6324 1 0.0
O5 O-2 0.4887 0.2134 0.6725 1 0.0
O14 O-2 -0.0393 0.1371 0.8498 1 0.0
O7 O-2 0.4143 0.3794 0.9391 1 0.0
O4 O-2 0.158 0.2318 0.6096 1 0.0
O12 O-2 0.1923 0.6116 0.4892 1 0.0
O3 O-2 0.6579 0.4706 0.7814 1 0.0
Na1 Na+1 0.3879 0.2338 0.1449 1 0.0
O16 O-2 0.2597 0.0746 0.8537 1 0.0
O10 O-2 0.0855 0.3732 0.3348 1 0.0
O13 O-2 0.5 0 0.5 1 0.0
O15 O-2 -0.0937 -0.11028 0.7786 1 0.0
Mo4 Mo+6 0.27328 0.50055 0.44841 1 0.0
O9 O-2 0.0611 0.4028 0.9013 1 0.0
O6 O-2 0.3167 0.4802 0.6995 1 0.0
Mo3 Mo+6 0.27799 0.50785 0.95081 1 0.0
